data_8104789
loop_
_publ_author_name
'Niu, Mengyuan'
'Yuan, Caixia'

_publ_section_title
;
 Crystal structure of
 4-[(5-chloro-2-hydroxybenzylidene)amino]-3-propyl-1H-1,2,4-triazole-5(4H)-thione,
 C12H13ClN4OS
;
_journal_issue 3
_journal_name_full 'Zeitschrift f\"ur Kristallographie - New Crystal Structures'
_journal_page_first 643
_journal_page_last 645
_journal_paper_doi 10.1515/ncrs-2021-0020
_journal_volume 236
_journal_year 2021
_chemical_formula_moiety 'C12 H13 Cl N4 O S'
_chemical_formula_sum 'C12 H13 Cl N4 O S'
_chemical_formula_weight 296.77
_space_group_crystal_system triclinic
_space_group_IT_number 2
_space_group_name_Hall '-P 1'
_space_group_name_H-M_alt 'P -1'
_atom_sites_solution_hydrogens geom
_atom_sites_solution_primary direct
_atom_sites_solution_secondary difmap
_cell_angle_alpha 97.199(8)
_cell_angle_beta 93.065(9)
_cell_angle_gamma 95.187(8)
_cell_formula_units_Z 4
_cell_length_a 7.875(4)
_cell_length_b 13.165(6)
_cell_length_c 13.295(6)
_cell_measurement_reflns_used 6208
_cell_measurement_temperature 296(2)
_cell_measurement_theta_max 27.59
_cell_measurement_theta_min 2.95
_cell_volume 1359.0(11)
_computing_cell_refinement 'Bruker SAINT [12]'
_computing_data_collection 'Bruker APEX2 [12]'
_computing_data_reduction 'Bruker SAINT [12]'
_computing_molecular_graphics 'Bruker SHELXTL'
_computing_publication_material 'Bruker SHELXTL'
_computing_structure_refinement 'SHELXL-2014/7 [14]'
_computing_structure_solution 'SHELXS-97 [13]'
_diffrn_ambient_temperature 296(2)
_diffrn_measured_fraction_theta_full 0.999
_diffrn_measured_fraction_theta_max 0.999
_diffrn_measurement_device_type 'Bruker APEX-II CCD'
_diffrn_measurement_method '\f and \w scans'
_diffrn_radiation_type MoK\a
_diffrn_radiation_wavelength 0.71073
_diffrn_reflns_av_R_equivalents 0.0429
_diffrn_reflns_av_unetI/netI 0.0804
_diffrn_reflns_Laue_measured_fraction_full 0.999
_diffrn_reflns_Laue_measured_fraction_max 0.999
_diffrn_reflns_limit_h_max 8
_diffrn_reflns_limit_h_min -9
_diffrn_reflns_limit_k_max 15
_diffrn_reflns_limit_k_min -15
_diffrn_reflns_limit_l_max 15
_diffrn_reflns_limit_l_min -12
_diffrn_reflns_number 7402
_diffrn_reflns_point_group_measured_fraction_full 0.999
_diffrn_reflns_point_group_measured_fraction_max 0.999
_diffrn_reflns_theta_full 25.047
_diffrn_reflns_theta_max 25.047
_diffrn_reflns_theta_min 1.547
_diffrn_source 'fine-focus sealed tube'
_exptl_absorpt_coefficient_mu 0.432
_exptl_absorpt_correction_T_max 0.7457
_exptl_absorpt_correction_T_min 0.6780
_exptl_absorpt_correction_type multi-scan
_exptl_absorpt_process_details sadabs
_exptl_crystal_colour colorless
_exptl_crystal_density_diffrn 1.450
_exptl_crystal_description block
_exptl_crystal_F_000 616
_exptl_crystal_size_max 0.350
_exptl_crystal_size_mid 0.280
_exptl_crystal_size_min 0.250
_refine_diff_density_max 0.515
_refine_diff_density_min -0.442
_refine_diff_density_rms 0.096
_refine_ls_extinction_coef .
_refine_ls_extinction_method none
_refine_ls_goodness_of_fit_ref 0.991
_refine_ls_hydrogen_treatment constr
_refine_ls_matrix_type full
_refine_ls_number_parameters 347
_refine_ls_number_reflns 4814
_refine_ls_number_restraints 0
_refine_ls_restrained_S_all 0.991
_refine_ls_R_factor_all 0.1302
_refine_ls_R_factor_gt 0.0638
_refine_ls_shift/su_max 0.000
_refine_ls_shift/su_mean 0.000
_refine_ls_structure_factor_coef Fsqd
_refine_ls_weighting_details 'w=1/[\s^2^(Fo^2^)+(0.1142P)^2^] where P=(Fo^2^+2Fc^2^)/3'
_refine_ls_weighting_scheme calc
_refine_ls_wR_factor_gt 0.1567
_refine_ls_wR_factor_ref 0.2097
_reflns_Friedel_coverage 0.000
_reflns_Friedel_fraction_full .
_reflns_Friedel_fraction_max .
_reflns_number_gt 2550
_reflns_number_total 4814
_reflns_threshold_expression 'I > 2\s(I)'
_cod_data_source_file suppl_j_ncrs-2021-0020_suppl.cif
_cod_data_source_block Compound
_cod_database_code 8104789
_shelx_space_group_comment
;
The symmetry employed for this shelxl refinement is uniquely defined
by the following loop, which should always be used as a source of
symmetry information in preference to the above space-group names.
They are only intended as comments.
;
_shelx_estimated_absorpt_t_min 0.864
_shelx_estimated_absorpt_t_max 0.900

loop_
_space_group_symop_operation_xyz
'x, y, z'
'-x, -y, -z'

loop_
_atom_site_label
_atom_site_type_symbol
_atom_site_fract_x
_atom_site_fract_y
_atom_site_fract_z
_atom_site_U_iso_or_equiv
_atom_site_adp_type
_atom_site_occupancy
_atom_site_site_symmetry_order
_atom_site_calc_flag
_atom_site_refinement_flags_posn
_atom_site_refinement_flags_adp
_atom_site_refinement_flags_occupancy
_atom_site_disorder_assembly
_atom_site_disorder_group
Cl1 Cl 0.8845(2) 0.16795(13) 1.08850(13) 0.0844(5) Uani 1 1 d . . . . .
Cl2 Cl 1.0143(2) -0.07998(12) 0.19328(12) 0.0787(5) Uani 1 1 d . . . . .
S1 S 0.99495(19) 0.40727(10) 0.63980(10) 0.0623(4) Uani 1 1 d . . . . .
S2 S 0.63581(18) 0.37232(10) 0.41167(10) 0.0600(4) Uani 1 1 d . . . . .
O1 O 0.6987(5) 0.5739(3) 1.0208(3) 0.0729(11) Uani 1 1 d . . . . .
H1 H 0.7213 0.5868 0.9639 0.109 Uiso 1 1 calc R U . . .
O2 O 0.6861(5) -0.0232(3) 0.5760(3) 0.0628(9) Uani 1 1 d . . . . .
H2 H 0.6465 0.0325 0.5850 0.094 Uiso 1 1 calc R U . . .
N1 N 0.8059(5) 0.5360(3) 0.8368(3) 0.0474(9) Uani 1 1 d . . . . .
N2 N 0.8375(5) 0.5659(3) 0.7435(3) 0.0463(9) Uani 1 1 d . . . . .
N3 N 0.9093(5) 0.5901(3) 0.5979(3) 0.0584(11) Uani 1 1 d . . . . .
H3A H 0.9489 0.5818 0.5387 0.070 Uiso 1 1 calc R U . . .
N4 N 0.8375(6) 0.6765(3) 0.6337(3) 0.0591(11) Uani 1 1 d . . . . .
N5 N 0.6543(5) 0.1655(3) 0.5417(3) 0.0459(9) Uani 1 1 d . . . . .
N6 N 0.5949(5) 0.2588(3) 0.5729(3) 0.0467(9) Uani 1 1 d . . . . .
N7 N 0.5072(6) 0.4054(3) 0.5943(3) 0.0606(11) Uani 1 1 d . . . . .
H7A H 0.4802 0.4654 0.5843 0.073 Uiso 1 1 calc R U . . .
N8 N 0.4785(5) 0.3659(3) 0.6825(3) 0.0572(11) Uani 1 1 d . . . . .
C1 C 0.8178(6) 0.4196(4) 0.9577(4) 0.0493(12) Uani 1 1 d . . . . .
C2 C 0.7461(6) 0.4806(4) 1.0340(4) 0.0545(13) Uani 1 1 d . . . . .
C3 C 0.7221(7) 0.4453(5) 1.1263(4) 0.0649(15) Uani 1 1 d . . . . .
H3 H 0.6750 0.4865 1.1775 0.078 Uiso 1 1 calc R U . . .
C4 C 0.7667(7) 0.3506(5) 1.1432(4) 0.0641(15) Uani 1 1 d . . . . .
H4 H 0.7509 0.3276 1.2058 0.077 Uiso 1 1 calc R U . . .
C5 C 0.8341(6) 0.2903(4) 1.0680(4) 0.0588(13) Uani 1 1 d . . . . .
C6 C 0.8619(6) 0.3232(4) 0.9767(4) 0.0533(12) Uani 1 1 d . . . . .
H6 H 0.9104 0.2813 0.9268 0.064 Uiso 1 1 calc R U . . .
C7 C 0.8499(6) 0.4510(4) 0.8594(4) 0.0492(11) Uani 1 1 d . . . . .
H7 H 0.9033 0.4085 0.8124 0.059 Uiso 1 1 calc R U . . .
C8 C 0.9137(6) 0.5199(4) 0.6605(4) 0.0504(12) Uani 1 1 d . . . . .
C9 C 0.7946(6) 0.6599(4) 0.7228(4) 0.0502(12) Uani 1 1 d . . . . .
C10 C 0.7059(6) 0.7302(3) 0.7926(4) 0.0526(12) Uani 1 1 d . . . . .
H10A H 0.7718 0.7454 0.8573 0.063 Uiso 1 1 calc R U . . .
H10B H 0.5952 0.6967 0.8043 0.063 Uiso 1 1 calc R U . . .
C11 C 0.6815(7) 0.8297(4) 0.7501(4) 0.0636(14) Uani 1 1 d . . . . .
H11A H 0.7927 0.8641 0.7406 0.076 Uiso 1 1 calc R U . . .
H11B H 0.6199 0.8140 0.6840 0.076 Uiso 1 1 calc R U . . .
C12 C 0.5856(9) 0.9016(5) 0.8176(5) 0.097(2) Uani 1 1 d . . . . .
H12A H 0.4769 0.8673 0.8293 0.145 Uiso 1 1 calc R U . . .
H12B H 0.5682 0.9614 0.7854 0.145 Uiso 1 1 calc R U . . .
H12C H 0.6504 0.9219 0.8813 0.145 Uiso 1 1 calc R U . . .
C13 C 0.7791(6) 0.0478(3) 0.4283(4) 0.0468(11) Uani 1 1 d . . . . .
C14 C 0.7605(6) -0.0321(4) 0.4877(4) 0.0483(11) Uani 1 1 d . . . . .
C15 C 0.8203(6) -0.1254(4) 0.4552(4) 0.0590(13) Uani 1 1 d . . . . .
H15 H 0.8074 -0.1791 0.4943 0.071 Uiso 1 1 calc R U . . .
C16 C 0.8985(6) -0.1390(4) 0.3654(4) 0.0592(14) Uani 1 1 d . . . . .
H16 H 0.9393 -0.2018 0.3442 0.071 Uiso 1 1 calc R U . . .
C17 C 0.9168(6) -0.0609(4) 0.3072(4) 0.0568(13) Uani 1 1 d . . . . .
C18 C 0.8584(6) 0.0315(4) 0.3375(4) 0.0539(12) Uani 1 1 d . . . . .
H18 H 0.8716 0.0842 0.2971 0.065 Uiso 1 1 calc R U . . .
C19 C 0.7224(6) 0.1484(4) 0.4588(4) 0.0491(12) Uani 1 1 d . . . . .
H19 H 0.7364 0.1999 0.4171 0.059 Uiso 1 1 calc R U . . .
C20 C 0.5801(6) 0.3448(3) 0.5245(4) 0.0510(12) Uani 1 1 d . . . . .
C21 C 0.5320(6) 0.2756(4) 0.6669(4) 0.0485(11) Uani 1 1 d . . . . .
C22 C 0.5277(7) 0.2002(4) 0.7403(4) 0.0551(13) Uani 1 1 d . . . . .
H22A H 0.6437 0.1869 0.7590 0.066 Uiso 1 1 calc R U . . .
H22B H 0.4668 0.1359 0.7084 0.066 Uiso 1 1 calc R U . . .
C23 C 0.4418(7) 0.2377(4) 0.8353(4) 0.0615(14) Uani 1 1 d . . . . .
H23A H 0.5029 0.3019 0.8672 0.074 Uiso 1 1 calc R U . . .
H23B H 0.3261 0.2512 0.8164 0.074 Uiso 1 1 calc R U . . .
C24 C 0.4362(8) 0.1611(5) 0.9107(4) 0.0798(17) Uani 1 1 d . . . . .
H24A H 0.3768 0.0971 0.8794 0.120 Uiso 1 1 calc R U . . .
H24B H 0.3777 0.1872 0.9685 0.120 Uiso 1 1 calc R U . . .
H24C H 0.5506 0.1501 0.9323 0.120 Uiso 1 1 calc R U . . .

loop_
_atom_site_aniso_label
_atom_site_aniso_U_11
_atom_site_aniso_U_22
_atom_site_aniso_U_33
_atom_site_aniso_U_23
_atom_site_aniso_U_13
_atom_site_aniso_U_12
Cl1 0.0883(11) 0.0765(11) 0.0957(12) 0.0426(9) 0.0030(9) 0.0061(8)
Cl2 0.0807(10) 0.0678(10) 0.0854(10) -0.0096(8) 0.0255(8) 0.0115(8)
S1 0.0854(10) 0.0486(8) 0.0564(8) 0.0083(6) 0.0145(7) 0.0179(7)
S2 0.0752(9) 0.0467(8) 0.0614(8) 0.0100(6) 0.0154(7) 0.0137(7)
O1 0.095(3) 0.054(2) 0.073(3) 0.005(2) 0.025(2) 0.020(2)
O2 0.077(2) 0.052(2) 0.062(2) 0.0166(18) 0.0119(19) 0.0069(19)
N1 0.051(2) 0.043(2) 0.046(2) 0.0049(18) 0.0036(18) -0.0030(18)
N2 0.051(2) 0.040(2) 0.047(2) 0.0051(18) 0.0027(19) 0.0005(18)
N3 0.073(3) 0.049(3) 0.057(2) 0.010(2) 0.020(2) 0.015(2)
N4 0.074(3) 0.045(2) 0.063(3) 0.013(2) 0.018(2) 0.014(2)
N5 0.046(2) 0.036(2) 0.054(2) 0.0015(18) 0.0034(19) 0.0042(17)
N6 0.046(2) 0.039(2) 0.055(2) 0.0064(18) 0.0050(19) 0.0054(17)
N7 0.075(3) 0.044(2) 0.067(3) 0.013(2) 0.011(2) 0.017(2)
N8 0.068(3) 0.050(3) 0.056(3) 0.010(2) 0.008(2) 0.016(2)
C1 0.046(3) 0.050(3) 0.048(3) 0.003(2) -0.002(2) -0.009(2)
C2 0.057(3) 0.051(3) 0.054(3) 0.005(3) 0.006(3) -0.002(2)
C3 0.060(3) 0.077(4) 0.056(3) 0.001(3) 0.012(3) 0.000(3)
C4 0.059(3) 0.085(4) 0.048(3) 0.020(3) 0.004(3) -0.008(3)
C5 0.047(3) 0.064(4) 0.064(3) 0.015(3) -0.003(3) -0.006(3)
C6 0.054(3) 0.052(3) 0.052(3) 0.008(2) -0.001(2) 0.000(2)
C7 0.055(3) 0.041(3) 0.049(3) 0.000(2) 0.002(2) 0.003(2)
C8 0.047(3) 0.051(3) 0.053(3) 0.009(2) 0.002(2) -0.002(2)
C9 0.047(3) 0.046(3) 0.058(3) 0.008(2) 0.007(2) 0.002(2)
C10 0.057(3) 0.041(3) 0.061(3) 0.009(2) 0.012(3) 0.002(2)
C11 0.076(4) 0.047(3) 0.070(3) 0.009(3) 0.016(3) 0.009(3)
C12 0.131(6) 0.060(4) 0.111(5) 0.024(4) 0.049(5) 0.030(4)
C13 0.047(3) 0.039(3) 0.052(3) 0.002(2) -0.002(2) 0.001(2)
C14 0.051(3) 0.041(3) 0.051(3) 0.006(2) -0.003(2) 0.000(2)
C15 0.060(3) 0.047(3) 0.070(4) 0.010(3) -0.006(3) 0.007(3)
C16 0.055(3) 0.037(3) 0.082(4) -0.005(3) -0.008(3) 0.014(2)
C17 0.052(3) 0.048(3) 0.067(3) -0.006(3) 0.002(3) 0.007(2)
C18 0.053(3) 0.047(3) 0.063(3) 0.009(2) 0.006(3) 0.003(2)
C19 0.049(3) 0.043(3) 0.056(3) 0.009(2) 0.009(2) 0.005(2)
C20 0.049(3) 0.035(3) 0.067(3) 0.001(2) -0.002(2) 0.005(2)
C21 0.046(3) 0.045(3) 0.053(3) 0.005(2) 0.006(2) 0.001(2)
C22 0.058(3) 0.048(3) 0.059(3) 0.001(2) 0.005(3) 0.009(2)
C23 0.070(3) 0.060(3) 0.055(3) 0.007(3) 0.007(3) 0.009(3)
C24 0.097(4) 0.084(4) 0.061(3) 0.014(3) 0.011(3) 0.012(4)

loop_
_atom_type_symbol
_atom_type_description
_atom_type_scat_dispersion_real
_atom_type_scat_dispersion_imag
_atom_type_scat_source
C C 0.0033 0.0016 'International Tables Vol C Tables 4.2.6.8 and 6.1.1.4'
H H 0.0000 0.0000 'International Tables Vol C Tables 4.2.6.8 and 6.1.1.4'
N N 0.0061 0.0033 'International Tables Vol C Tables 4.2.6.8 and 6.1.1.4'
O O 0.0106 0.0060 'International Tables Vol C Tables 4.2.6.8 and 6.1.1.4'
S S 0.1246 0.1234 'International Tables Vol C Tables 4.2.6.8 and 6.1.1.4'
Cl Cl 0.1484 0.1585 'International Tables Vol C Tables 4.2.6.8 and 6.1.1.4'

loop_
_geom_angle_atom_site_label_1
_geom_angle_atom_site_label_2
_geom_angle_atom_site_label_3
_geom_angle
_geom_angle_site_symmetry_1
_geom_angle_site_symmetry_3
C2 O1 H1 109.5 . .
C14 O2 H2 109.5 . .
C7 N1 N2 120.4(4) . .
C9 N2 N1 119.1(4) . .
C9 N2 C8 108.4(4) . .
N1 N2 C8 132.6(4) . .
C8 N3 N4 115.2(4) . .
C8 N3 H3A 122.4 . .
N4 N3 H3A 122.4 . .
C9 N4 N3 103.9(4) . .
C19 N5 N6 121.8(4) . .
C21 N6 N5 119.4(4) . .
C21 N6 C20 108.9(4) . .
N5 N6 C20 131.7(4) . .
C20 N7 N8 115.5(4) . .
C20 N7 H7A 122.3 . .
N8 N7 H7A 122.3 . .
C21 N8 N7 103.4(4) . .
C2 C1 C6 118.5(5) . .
C2 C1 C7 123.4(5) . .
C6 C1 C7 118.1(4) . .
O1 C2 C3 118.5(5) . .
O1 C2 C1 121.8(4) . .
C3 C2 C1 119.7(5) . .
C4 C3 C2 120.8(5) . .
C4 C3 H3 119.6 . .
C2 C3 H3 119.6 . .
C5 C4 C3 119.5(5) . .
C5 C4 H4 120.3 . .
C3 C4 H4 120.3 . .
C4 C5 C6 121.3(5) . .
C4 C5 Cl1 119.4(4) . .
C6 C5 Cl1 119.3(4) . .
C5 C6 C1 120.3(5) . .
C5 C6 H6 119.9 . .
C1 C6 H6 119.9 . .
N1 C7 C1 120.6(4) . .
N1 C7 H7 119.7 . .
C1 C7 H7 119.7 . .
N3 C8 N2 101.8(4) . .
N3 C8 S1 126.8(4) . .
N2 C8 S1 131.4(4) . .
N4 C9 N2 110.8(4) . .
N4 C9 C10 125.3(4) . .
N2 C9 C10 124.0(4) . .
C9 C10 C11 111.6(4) . .
C9 C10 H10A 109.3 . .
C11 C10 H10A 109.3 . .
C9 C10 H10B 109.3 . .
C11 C10 H10B 109.3 . .
H10A C10 H10B 108.0 . .
C12 C11 C10 113.0(4) . .
C12 C11 H11A 109.0 . .
C10 C11 H11A 109.0 . .
C12 C11 H11B 109.0 . .
C10 C11 H11B 109.0 . .
H11A C11 H11B 107.8 . .
C11 C12 H12A 109.5 . .
C11 C12 H12B 109.5 . .
H12A C12 H12B 109.5 . .
C11 C12 H12C 109.5 . .
H12A C12 H12C 109.5 . .
H12B C12 H12C 109.5 . .
C18 C13 C14 118.9(4) . .
C18 C13 C19 118.6(4) . .
C14 C13 C19 122.5(4) . .
O2 C14 C15 117.6(4) . .
O2 C14 C13 122.9(4) . .
C15 C14 C13 119.6(5) . .
C16 C15 C14 120.2(5) . .
C16 C15 H15 119.9 . .
C14 C15 H15 119.9 . .
C17 C16 C15 120.3(5) . .
C17 C16 H16 119.9 . .
C15 C16 H16 119.9 . .
C18 C17 C16 120.6(5) . .
C18 C17 Cl2 119.8(4) . .
C16 C17 Cl2 119.6(4) . .
C17 C18 C13 120.5(5) . .
C17 C18 H18 119.8 . .
C13 C18 H18 119.8 . .
N5 C19 C13 119.6(4) . .
N5 C19 H19 120.2 . .
C13 C19 H19 120.2 . .
N7 C20 N6 101.3(4) . .
N7 C20 S2 126.8(4) . .
N6 C20 S2 131.9(4) . .
N8 C21 N6 111.0(4) . .
N8 C21 C22 125.0(4) . .
N6 C21 C22 123.9(4) . .
C21 C22 C23 112.0(4) . .
C21 C22 H22A 109.2 . .
C23 C22 H22A 109.2 . .
C21 C22 H22B 109.2 . .
C23 C22 H22B 109.2 . .
H22A C22 H22B 107.9 . .
C24 C23 C22 112.5(5) . .
C24 C23 H23A 109.1 . .
C22 C23 H23A 109.1 . .
C24 C23 H23B 109.1 . .
C22 C23 H23B 109.1 . .
H23A C23 H23B 107.8 . .
C23 C24 H24A 109.5 . .
C23 C24 H24B 109.5 . .
H24A C24 H24B 109.5 . .
C23 C24 H24C 109.5 . .
H24A C24 H24C 109.5 . .
H24B C24 H24C 109.5 . .

loop_
_geom_bond_atom_site_label_1
_geom_bond_atom_site_label_2
_geom_bond_distance
_geom_bond_site_symmetry_2
Cl1 C5 1.743(5) .
Cl2 C17 1.735(5) .
S1 C8 1.665(5) .
S2 C20 1.659(5) .
O1 C2 1.345(6) .
O1 H1 0.8200 .
O2 C14 1.338(5) .
O2 H2 0.8200 .
N1 C7 1.267(6) .
N1 N2 1.376(5) .
N2 C9 1.369(6) .
N2 C8 1.383(6) .
N3 C8 1.321(6) .
N3 N4 1.359(5) .
N3 H3A 0.8600 .
N4 C9 1.287(6) .
N5 C19 1.255(6) .
N5 N6 1.376(5) .
N6 C21 1.369(6) .
N6 C20 1.381(6) .
N7 C20 1.335(6) .
N7 N8 1.363(5) .
N7 H7A 0.8600 .
N8 C21 1.292(6) .
C1 C2 1.390(7) .
C1 C6 1.395(7) .
C1 C7 1.448(6) .
C2 C3 1.381(7) .
C3 C4 1.368(8) .
C3 H3 0.9300 .
C4 C5 1.359(7) .
C4 H4 0.9300 .
C5 C6 1.361(7) .
C6 H6 0.9300 .
C7 H7 0.9300 .
C9 C10 1.475(7) .
C10 C11 1.514(6) .
C10 H10A 0.9700 .
C10 H10B 0.9700 .
C11 C12 1.504(7) .
C11 H11A 0.9700 .
C11 H11B 0.9700 .
C12 H12A 0.9600 .
C12 H12B 0.9600 .
C12 H12C 0.9600 .
C13 C18 1.391(7) .
C13 C14 1.395(6) .
C13 C19 1.453(6) .
C14 C15 1.381(7) .
C15 C16 1.371(7) .
C15 H15 0.9300 .
C16 C17 1.365(7) .
C16 H16 0.9300 .
C17 C18 1.361(6) .
C18 H18 0.9300 .
C19 H19 0.9300 .
C21 C22 1.477(7) .
C22 C23 1.514(7) .
C22 H22A 0.9700 .
C22 H22B 0.9700 .
C23 C24 1.509(7) .
C23 H23A 0.9700 .
C23 H23B 0.9700 .
C24 H24A 0.9600 .
C24 H24B 0.9600 .
C24 H24C 0.9600 .

loop_
_geom_hbond_atom_site_label_D
_geom_hbond_atom_site_label_H
_geom_hbond_atom_site_label_A
_geom_hbond_distance_DH
_geom_hbond_distance_HA
_geom_hbond_distance_DA
_geom_hbond_angle_DHA
_geom_hbond_site_symmetry_A
N7 H7A S2 0.86 2.39 3.237(4) 166.8 2_666
N3 H3A S1 0.86 2.46 3.291(4) 163.9 2_766
O1 H1 N1 0.82 1.91 2.633(5) 145.8 .
O2 H2 N5 0.82 1.91 2.613(5) 143.5 .

loop_
_geom_torsion_atom_site_label_1
_geom_torsion_atom_site_label_2
_geom_torsion_atom_site_label_3
_geom_torsion_atom_site_label_4
_geom_torsion
_geom_torsion_site_symmetry_1
_geom_torsion_site_symmetry_2
_geom_torsion_site_symmetry_3
_geom_torsion_site_symmetry_4
C7 N1 N2 C9 -177.4(4) . . . .
C7 N1 N2 C8 0.0(7) . . . .
C8 N3 N4 C9 -0.1(6) . . . .
C19 N5 N6 C21 -175.7(4) . . . .
C19 N5 N6 C20 6.4(7) . . . .
C20 N7 N8 C21 -1.4(6) . . . .
C6 C1 C2 O1 -179.3(5) . . . .
C7 C1 C2 O1 1.0(8) . . . .
C6 C1 C2 C3 0.7(7) . . . .
C7 C1 C2 C3 -179.1(5) . . . .
O1 C2 C3 C4 179.4(5) . . . .
C1 C2 C3 C4 -0.6(8) . . . .
C2 C3 C4 C5 -0.5(8) . . . .
C3 C4 C5 C6 1.5(8) . . . .
C3 C4 C5 Cl1 -178.0(4) . . . .
C4 C5 C6 C1 -1.4(8) . . . .
Cl1 C5 C6 C1 178.1(4) . . . .
C2 C1 C6 C5 0.3(7) . . . .
C7 C1 C6 C5 -180.0(5) . . . .
N2 N1 C7 C1 179.6(4) . . . .
C2 C1 C7 N1 -3.1(7) . . . .
C6 C1 C7 N1 177.1(4) . . . .
N4 N3 C8 N2 0.1(5) . . . .
N4 N3 C8 S1 -179.2(4) . . . .
C9 N2 C8 N3 -0.2(5) . . . .
N1 N2 C8 N3 -177.8(4) . . . .
C9 N2 C8 S1 179.1(4) . . . .
N1 N2 C8 S1 1.5(8) . . . .
N3 N4 C9 N2 0.0(5) . . . .
N3 N4 C9 C10 -178.0(5) . . . .
N1 N2 C9 N4 178.1(4) . . . .
C8 N2 C9 N4 0.1(6) . . . .
N1 N2 C9 C10 -3.9(7) . . . .
C8 N2 C9 C10 178.1(5) . . . .
N4 C9 C10 C11 -4.2(7) . . . .
N2 C9 C10 C11 178.1(5) . . . .
C9 C10 C11 C12 177.9(5) . . . .
C18 C13 C14 O2 179.9(5) . . . .
C19 C13 C14 O2 1.4(7) . . . .
C18 C13 C14 C15 -0.2(7) . . . .
C19 C13 C14 C15 -178.7(4) . . . .
O2 C14 C15 C16 -179.7(4) . . . .
C13 C14 C15 C16 0.5(7) . . . .
C14 C15 C16 C17 -0.5(8) . . . .
C15 C16 C17 C18 0.3(8) . . . .
C15 C16 C17 Cl2 -179.4(4) . . . .
C16 C17 C18 C13 0.0(8) . . . .
Cl2 C17 C18 C13 179.6(4) . . . .
C14 C13 C18 C17 0.0(7) . . . .
C19 C13 C18 C17 178.6(4) . . . .
N6 N5 C19 C13 -178.5(4) . . . .
C18 C13 C19 N5 -178.3(5) . . . .
C14 C13 C19 N5 0.2(7) . . . .
N8 N7 C20 N6 1.3(6) . . . .
N8 N7 C20 S2 -178.2(4) . . . .
C21 N6 C20 N7 -0.6(5) . . . .
N5 N6 C20 N7 177.4(4) . . . .
C21 N6 C20 S2 178.8(4) . . . .
N5 N6 C20 S2 -3.2(8) . . . .
N7 N8 C21 N6 0.9(5) . . . .
N7 N8 C21 C22 -179.5(5) . . . .
N5 N6 C21 N8 -178.5(4) . . . .
C20 N6 C21 N8 -0.2(6) . . . .
N5 N6 C21 C22 1.9(7) . . . .
C20 N6 C21 C22 -179.8(4) . . . .
N8 C21 C22 C23 3.7(7) . . . .
N6 C21 C22 C23 -176.7(5) . . . .
C21 C22 C23 C24 179.8(5) . . . .
